data_1551864
loop_
_publ_author_name
'Bolla, Geetha'
'Nangia, Ashwini'

_publ_section_title
;
 Supramolecular synthon hierarchy in sulfonamide cocrystals with
 <i>syn</i>-amides and <i>N</i>-oxides
;
_journal_issue 4
_journal_name_full IUCrJ
_journal_page_first
;
;
_journal_paper_doi 10.1107/S2052252519005037
_journal_volume 6
_journal_year 2019
_chemical_formula_moiety 'C7 H8 Cl N3 O4 S2, 2(C6 H11 N O)'
_chemical_formula_sum 'C19 H30 Cl N5 O6 S2'
_chemical_formula_weight 524.05
_chemical_melting_point 400
_chemical_name_common HCTCPR12
_space_group_crystal_system orthorhombic
_space_group_IT_number 61
_space_group_name_Hall '-P 2ac 2ab'
_space_group_name_H-M_alt 'P b c a'
_symmetry_space_group_name_Hall '-P 2ac 2ab'
_symmetry_space_group_name_H-M 'P b c a'
_atom_sites_solution_hydrogens mixed
_atom_sites_solution_primary direct
_audit_creation_date 2017-06-24
_audit_creation_method
;
Olex2 1.2
(compiled 2017.03.28 svn.r3405 for OlexSys, GUI svn.r5337)
;
_cell_angle_alpha 90
_cell_angle_beta 90
_cell_angle_gamma 90
_cell_formula_units_Z 8
_cell_length_a 11.8873(12)
_cell_length_b 19.315(2)
_cell_length_c 21.733(2)
_cell_measurement_reflns_used 9778
_cell_measurement_temperature 298(2)
_cell_measurement_theta_max 26.01
_cell_measurement_theta_min 2.22
_cell_volume 4990.0(9)
_computing_cell_refinement 'SAINT v6.45A (Bruker, 2003)'
_computing_data_reduction 'SAINT v6.45A (Bruker, 2003)'
_computing_molecular_graphics 'Olex2 (Dolomanov et al., 2009)'
_computing_publication_material 'Olex2 (Dolomanov et al., 2009)'
_computing_structure_refinement 'ShelXL (Sheldrick, 2015)'
_computing_structure_solution 'SIR2004 (Burla et al., 2007)'
_diffrn_ambient_temperature 298.15
_diffrn_measured_fraction_theta_full 1.000
_diffrn_measured_fraction_theta_max 1.000
_diffrn_measurement_device_type 'CCD area detector'
_diffrn_measurement_method 'phi and omega scans'
_diffrn_radiation_monochromator graphite
_diffrn_radiation_type MoK\a
_diffrn_radiation_wavelength 0.71073
_diffrn_reflns_av_R_equivalents 0.0283
_diffrn_reflns_av_unetI/netI 0.0150
_diffrn_reflns_Laue_measured_fraction_full 1.000
_diffrn_reflns_Laue_measured_fraction_max 1.000
_diffrn_reflns_limit_h_max 14
_diffrn_reflns_limit_h_min -14
_diffrn_reflns_limit_k_max 23
_diffrn_reflns_limit_k_min -23
_diffrn_reflns_limit_l_max 26
_diffrn_reflns_limit_l_min -26
_diffrn_reflns_number 49128
_diffrn_reflns_point_group_measured_fraction_full 1.000
_diffrn_reflns_point_group_measured_fraction_max 1.000
_diffrn_reflns_theta_full 25.242
_diffrn_reflns_theta_max 26.030
_diffrn_reflns_theta_min 1.874
_exptl_absorpt_coefficient_mu 0.364
_exptl_absorpt_correction_type none
_exptl_crystal_colour COLORLES
_exptl_crystal_density_diffrn 1.395
_exptl_crystal_density_method 'not measured'
_exptl_crystal_description BLOCK
_exptl_crystal_F_000 2208
_exptl_crystal_size_max 0.23
_exptl_crystal_size_mid 0.23
_exptl_crystal_size_min 0.20
_refine_diff_density_max 0.332
_refine_diff_density_min -0.317
_refine_diff_density_rms 0.058
_refine_ls_extinction_method none
_refine_ls_goodness_of_fit_ref 1.031
_refine_ls_hydrogen_treatment mixed
_refine_ls_matrix_type full
_refine_ls_number_parameters 322
_refine_ls_number_reflns 4922
_refine_ls_number_restraints 0
_refine_ls_restrained_S_all 1.031
_refine_ls_R_factor_all 0.0405
_refine_ls_R_factor_gt 0.0359
_refine_ls_shift/su_max 0.001
_refine_ls_shift/su_mean 0.000
_refine_ls_structure_factor_coef Fsqd
_refine_ls_weighting_details 'w=1/[\s^2^(Fo^2^)+(0.0606P)^2^+1.3440P] where P=(Fo^2^+2Fc^2^)/3'
_refine_ls_weighting_scheme calc
_refine_ls_wR_factor_gt 0.0971
_refine_ls_wR_factor_ref 0.1016
_reflns_Friedel_coverage 0.000
_reflns_number_gt 4329
_reflns_number_total 4922
_reflns_threshold_expression 'I > 2\s(I)'
_cod_data_source_file lq5020.cif
_cod_data_source_block HCTCPR12
_cod_database_code 1551864
_publcif_datablock.id {8bbe2f96-f53c-4c38-941c-f5ab09fe92e8}

_shelx_shelxl_version_number 2016/6
_shelx_space_group_comment
;
The symmetry employed for this shelxl refinement is uniquely defined
by the following loop, which should always be used as a source of
symmetry information in preference to the above space-group names.
They are only intended as comments.
;
_olex2_refinement_description
;
1. Fixed Uiso
 At 1.2 times of:
  All C(H) groups, All C(H,H) groups
2.a Secondary CH2 refined with riding coordinates:
 C7(H7A,H7B), C9(H9A,H9B), C13(H13A,H13B), C10(H10A,H10B), C11(H11A,H11B),
 C12(H12A,H12B), C19(H19A,H19B), C15(H15A,H15B), C17(H17A,H17B), C18(H18A,H18B),
  C16(H16A,H16B)
2.b Aromatic/amide H refined with riding coordinates:
 C4(H4), C1(H1A)
;
_olex2_submission_special_instructions 'No special instructions were received'
_publcif_info_exptl_table_max_cols 4
_publcif_info_exptl_table_use_headnotes n
_publcif_funding_html
;
;

loop_
_space_group_symop_operation_xyz
'x, y, z'
'-x+1/2, -y, z+1/2'
'-x, y+1/2, -z+1/2'
'x+1/2, -y+1/2, -z'
'-x, -y, -z'
'x-1/2, y, -z-1/2'
'x, -y-1/2, z-1/2'
'-x-1/2, y-1/2, z'

loop_
_atom_site_label
_atom_site_type_symbol
_atom_site_fract_x
_atom_site_fract_y
_atom_site_fract_z
_atom_site_U_iso_or_equiv
_atom_site_adp_type
_atom_site_occupancy
_atom_site_site_symmetry_order
_atom_site_calc_flag
_atom_site_refinement_flags_posn
S1 S 1.03926(3) 0.22937(2) 0.55689(2) 0.04333(12) Uani 1 1 d .
S2 S 0.96635(4) -0.01539(2) 0.67029(2) 0.04683(13) Uani 1 1 d .
Cl1 Cl 0.82724(4) -0.06505(2) 0.54773(2) 0.04923(13) Uani 1 1 d .
O3 O 0.98402(13) 0.27362(6) 0.59999(6) 0.0645(4) Uani 1 1 d .
C6 C 0.97070(12) 0.14910(7) 0.55737(7) 0.0359(3) Uani 1 1 d .
O2 O 1.03975(13) 0.02362(7) 0.70936(6) 0.0644(4) Uani 1 1 d .
C3 C 0.87912(13) 0.01856(7) 0.55424(7) 0.0370(3) Uani 1 1 d .
C4 C 0.85313(13) 0.06445(8) 0.50864(7) 0.0403(3) Uani 1 1 d .
H4 H 0.807516 0.050402 0.476188 0.048 Uiso 1 1 calc R
O5 O 0.23838(11) 0.40066(6) 0.62627(7) 0.0609(3) Uani 1 1 d .
O1 O 0.85619(11) -0.03323(6) 0.69196(6) 0.0600(3) Uani 1 1 d .
O4 O 1.15738(11) 0.21961(7) 0.56299(7) 0.0659(4) Uani 1 1 d .
C5 C 0.89446(12) 0.13280(7) 0.51005(7) 0.0374(3) Uani 1 1 d .
N2 N 1.01345(13) 0.25836(7) 0.48841(7) 0.0476(3) Uani 1 1 d .
N4 N 0.05272(13) 0.41760(8) 0.63248(8) 0.0534(4) Uani 1 1 d .
C2 C 0.94717(12) 0.03709(7) 0.60440(7) 0.0372(3) Uani 1 1 d .
C7 C 0.89586(15) 0.25120(9) 0.47095(9) 0.0522(4) Uani 1 1 d .
H7A H 0.848938 0.274067 0.501287 0.063 Uiso 1 1 calc R
H7B H 0.883592 0.273673 0.431599 0.063 Uiso 1 1 calc R
N1 N 0.86376(13) 0.17913(7) 0.46649(7) 0.0495(3) Uani 1 1 d .
C1 C 0.99486(13) 0.10238(8) 0.60383(7) 0.0389(3) Uani 1 1 d .
H1A H 1.043962 0.115105 0.635162 0.047 Uiso 1 1 calc R
N3 N 1.02796(17) -0.08501(8) 0.65208(8) 0.0556(4) Uani 1 1 d .
C9 C 0.17604(15) 0.51490(8) 0.65118(9) 0.0508(4) Uani 1 1 d .
H9A H 0.255551 0.522814 0.658335 0.061 Uiso 1 1 calc R
H9B H 0.135979 0.526374 0.688699 0.061 Uiso 1 1 calc R
C13 C -0.04941(15) 0.45861(10) 0.64123(9) 0.0546(4) Uani 1 1 d .
H13A H -0.047369 0.479377 0.681851 0.066 Uiso 1 1 calc R
H13B H -0.113967 0.427942 0.639711 0.066 Uiso 1 1 calc R
C8 C 0.15754(14) 0.43978(8) 0.63633(8) 0.0447(4) Uani 1 1 d .
C10 C 0.13585(17) 0.56216(9) 0.59944(10) 0.0587(5) Uani 1 1 d .
H10A H 0.176961 0.605470 0.601573 0.070 Uiso 1 1 calc R
H10B H 0.153296 0.540612 0.560273 0.070 Uiso 1 1 calc R
C11 C 0.01093(19) 0.57753(10) 0.60179(12) 0.0714(6) Uani 1 1 d .
H11A H -0.005971 0.599108 0.641022 0.086 Uiso 1 1 calc R
H11B H -0.006645 0.610824 0.569794 0.086 Uiso 1 1 calc R
C12 C -0.06509(18) 0.51536(11) 0.59393(11) 0.0675(5) Uani 1 1 d .
H12A H -0.052378 0.495898 0.553376 0.081 Uiso 1 1 calc R
H12B H -0.142610 0.530935 0.595533 0.081 Uiso 1 1 calc R
N5 N 0.23079(15) 0.18035(8) 0.30592(8) 0.0591(4) Uani 1 1 d .
O6 O 0.10550(13) 0.20702(7) 0.37837(7) 0.0710(4) Uani 1 1 d .
C14 C 0.18443(15) 0.22473(9) 0.34437(8) 0.0498(4) Uani 1 1 d .
C19 C 0.3238(2) 0.19334(11) 0.26431(10) 0.0689(6) Uani 1 1 d .
H19A H 0.345915 0.149927 0.245399 0.083 Uiso 1 1 calc R
H19B H 0.387407 0.210104 0.288002 0.083 Uiso 1 1 calc R
C15 C 0.22820(17) 0.29762(10) 0.34514(10) 0.0597(5) Uani 1 1 d .
H15A H 0.308140 0.296633 0.354040 0.072 Uiso 1 1 calc R
H15B H 0.191418 0.322861 0.378059 0.072 Uiso 1 1 calc R
C17 C 0.2943(4) 0.31890(14) 0.23571(15) 0.1287(14) Uani 1 1 d .
H17A H 0.278347 0.347759 0.200243 0.154 Uiso 1 1 calc R
H17B H 0.368424 0.331530 0.250606 0.154 Uiso 1 1 calc R
C18 C 0.2983(3) 0.24453(14) 0.21463(11) 0.1006(9) Uani 1 1 d .
H18A H 0.226319 0.232772 0.196408 0.121 Uiso 1 1 calc R
H18B H 0.355017 0.240310 0.182753 0.121 Uiso 1 1 calc R
C16 C 0.2097(3) 0.33587(12) 0.28528(13) 0.0952(8) Uani 1 1 d .
H16A H 0.135017 0.325090 0.270111 0.114 Uiso 1 1 calc R
H16B H 0.212416 0.385241 0.293338 0.114 Uiso 1 1 calc R
H4A H 0.0440(18) 0.3787(12) 0.6229(10) 0.066(7) Uiso 1 1 d .
H1 H 0.8167(17) 0.1680(10) 0.4422(9) 0.051(5) Uiso 1 1 d .
H5 H 0.2044(19) 0.1411(13) 0.3062(10) 0.071(7) Uiso 1 1 d .
H2 H 1.0587(18) 0.2387(11) 0.4621(10) 0.059(6) Uiso 1 1 d .
H3A H 0.9864(18) -0.1180(12) 0.6398(10) 0.064(6) Uiso 1 1 d .
H3B H 1.0952(19) -0.0821(11) 0.6453(10) 0.060(6) Uiso 1 1 d .

loop_
_atom_site_aniso_label
_atom_site_aniso_U_11
_atom_site_aniso_U_22
_atom_site_aniso_U_33
_atom_site_aniso_U_23
_atom_site_aniso_U_13
_atom_site_aniso_U_12
S1 0.0461(2) 0.0355(2) 0.0484(2) -0.00113(15) 0.00164(16) -0.01151(15)
S2 0.0615(3) 0.0415(2) 0.0375(2) 0.00522(15) -0.00018(17) -0.00412(17)
Cl1 0.0552(2) 0.0318(2) 0.0607(3) 0.00046(16) -0.00668(18) -0.00758(16)
O3 0.0917(10) 0.0405(6) 0.0615(8) -0.0157(6) 0.0176(7) -0.0201(6)
C6 0.0377(7) 0.0295(7) 0.0404(8) -0.0033(5) 0.0051(6) -0.0038(6)
O2 0.0926(10) 0.0581(8) 0.0426(7) 0.0054(6) -0.0162(6) -0.0143(7)
C3 0.0374(7) 0.0297(7) 0.0437(8) -0.0015(6) 0.0024(6) -0.0022(6)
C4 0.0410(8) 0.0367(8) 0.0433(8) -0.0018(6) -0.0048(6) -0.0036(6)
O5 0.0580(7) 0.0429(6) 0.0817(9) -0.0035(6) 0.0133(6) 0.0066(6)
O1 0.0742(9) 0.0517(7) 0.0540(7) 0.0042(6) 0.0196(6) -0.0067(6)
O4 0.0460(7) 0.0651(8) 0.0866(10) 0.0131(7) -0.0101(6) -0.0182(6)
C5 0.0361(7) 0.0347(7) 0.0413(8) 0.0005(6) 0.0019(6) 0.0002(6)
N2 0.0512(8) 0.0389(7) 0.0526(8) 0.0051(6) 0.0042(7) -0.0073(6)
N4 0.0570(9) 0.0344(7) 0.0688(10) -0.0073(7) 0.0049(7) -0.0082(6)
C2 0.0420(8) 0.0330(7) 0.0367(7) 0.0010(6) 0.0020(6) -0.0003(6)
C7 0.0569(10) 0.0362(8) 0.0635(10) 0.0091(7) -0.0070(8) -0.0018(7)
N1 0.0545(8) 0.0377(7) 0.0564(8) 0.0075(6) -0.0155(7) -0.0058(6)
C1 0.0410(8) 0.0376(7) 0.0381(7) -0.0031(6) -0.0005(6) -0.0029(6)
N3 0.0557(10) 0.0424(8) 0.0688(10) 0.0088(7) -0.0063(8) 0.0001(7)
C9 0.0480(9) 0.0374(8) 0.0670(11) -0.0058(7) -0.0031(8) -0.0042(7)
C13 0.0473(9) 0.0550(10) 0.0617(11) -0.0024(8) 0.0044(8) -0.0086(8)
C8 0.0517(9) 0.0354(8) 0.0470(9) -0.0001(6) 0.0058(7) -0.0010(7)
C10 0.0658(11) 0.0399(9) 0.0704(12) 0.0054(8) 0.0064(9) -0.0072(8)
C11 0.0708(13) 0.0496(11) 0.0938(16) 0.0145(11) -0.0111(11) 0.0031(9)
C12 0.0590(11) 0.0678(13) 0.0758(13) 0.0056(10) -0.0144(10) -0.0016(10)
N5 0.0767(11) 0.0408(8) 0.0599(9) 0.0001(7) 0.0173(8) -0.0049(8)
O6 0.0816(10) 0.0545(8) 0.0769(9) 0.0013(7) 0.0325(8) -0.0066(7)
C14 0.0573(10) 0.0437(9) 0.0483(9) 0.0047(7) 0.0033(8) 0.0011(7)
C19 0.0850(14) 0.0624(12) 0.0594(12) -0.0043(9) 0.0230(10) 0.0005(10)
C15 0.0608(11) 0.0477(9) 0.0705(12) -0.0094(9) 0.0054(9) -0.0051(8)
C17 0.217(4) 0.0674(16) 0.101(2) 0.0282(15) 0.062(2) -0.010(2)
C18 0.163(3) 0.0802(16) 0.0583(13) 0.0112(12) 0.0297(16) -0.0072(18)
C16 0.135(2) 0.0461(12) 0.1047(19) 0.0205(12) 0.0197(18) 0.0056(14)

loop_
_atom_type_symbol
_atom_type_description
_atom_type_scat_dispersion_real
_atom_type_scat_dispersion_imag
_atom_type_scat_source
C C 0.0033 0.0016 'International Tables Vol C Tables 4.2.6.8 and 6.1.1.4'
H H 0.0000 0.0000 'International Tables Vol C Tables 4.2.6.8 and 6.1.1.4'
N N 0.0061 0.0033 'International Tables Vol C Tables 4.2.6.8 and 6.1.1.4'
O O 0.0106 0.0060 'International Tables Vol C Tables 4.2.6.8 and 6.1.1.4'
S S 0.1246 0.1234 'International Tables Vol C Tables 4.2.6.8 and 6.1.1.4'
Cl Cl 0.1484 0.1585 'International Tables Vol C Tables 4.2.6.8 and 6.1.1.4'

loop_
_geom_angle_atom_site_label_1
_geom_angle_atom_site_label_2
_geom_angle_atom_site_label_3
_geom_angle
O3 S1 C6 108.18(7)
O3 S1 N2 107.99(9)
O4 S1 O3 118.16(9)
O4 S1 C6 109.96(8)
O4 S1 N2 108.56(9)
N2 S1 C6 102.91(7)
O2 S2 O1 119.23(8)
O2 S2 C2 104.89(7)
O2 S2 N3 108.28(10)
O1 S2 C2 106.61(8)
O1 S2 N3 107.50(9)
N3 S2 C2 110.13(8)
C5 C6 S1 119.57(11)
C1 C6 S1 119.01(11)
C1 C6 C5 121.41(13)
C4 C3 Cl1 117.70(11)
C4 C3 C2 121.91(13)
C2 C3 Cl1 120.38(11)
C3 C4 C5 120.91(14)
C6 C5 C4 116.76(13)
N1 C5 C6 122.51(14)
N1 C5 C4 120.70(14)
C7 N2 S1 112.88(12)
C8 N4 C13 126.84(15)
C3 C2 S2 123.82(11)
C1 C2 S2 118.49(11)
C1 C2 C3 117.51(13)
N1 C7 N2 111.24(14)
C5 N1 C7 121.24(15)
C2 C1 C6 121.07(14)
C8 C9 C10 111.96(15)
N4 C13 C12 113.97(16)
O5 C8 N4 121.44(15)
O5 C8 C9 120.81(15)
N4 C8 C9 117.72(15)
C11 C10 C9 113.55(17)
C12 C11 C10 115.22(17)
C11 C12 C13 115.12(17)
C14 N5 C19 126.99(17)
N5 C14 C15 118.17(16)
O6 C14 N5 120.92(17)
O6 C14 C15 120.90(16)
N5 C19 C18 114.2(2)
C14 C15 C16 113.49(18)
C18 C17 C16 116.4(2)
C19 C18 C17 114.6(2)
C17 C16 C15 114.3(2)

loop_
_geom_bond_atom_site_label_1
_geom_bond_atom_site_label_2
_geom_bond_distance
S1 O3 1.4280(14)
S1 C6 1.7517(14)
S1 O4 1.4229(14)
S1 N2 1.6193(15)
S2 O2 1.4317(13)
S2 O1 1.4337(13)
S2 C2 1.7693(15)
S2 N3 1.5816(17)
Cl1 C3 1.7345(14)
C6 C5 1.406(2)
C6 C1 1.384(2)
C3 C4 1.365(2)
C3 C2 1.404(2)
C4 C5 1.409(2)
O5 C8 1.242(2)
C5 N1 1.353(2)
N2 C7 1.455(2)
N4 C13 1.462(2)
N4 C8 1.320(2)
C2 C1 1.383(2)
C7 N1 1.447(2)
C9 C8 1.503(2)
C9 C10 1.525(3)
C13 C12 1.514(3)
C10 C11 1.515(3)
C11 C12 1.513(3)
N5 C14 1.318(2)
N5 C19 1.451(3)
O6 C14 1.242(2)
C14 C15 1.501(2)
C19 C18 1.495(3)
C15 C16 1.512(3)
C17 C18 1.508(4)
C17 C16 1.510(4)

loop_
_publcif_info_datablock.id
_publcif_info_datablock.publ_exptl
_publcif_info_datablock.publ_geom
_publcif_info_datablock.structure
{e6e66f9a-2d9c-4520-a5e5-afc88f9dafd0} y y y
{2677737d-c1d1-4a27-93f2-3ff084cde64f} y y y
{8762cd67-4c1d-432e-8c67-3333d883b5bd} y y y
{bb8c8d3e-c7ea-483e-bbec-55bdcdd3e535} y y y
{d13c21dc-338a-43e4-b242-c21ab5e529fa} y y y
{31bf4988-0c88-4a83-9e74-6b46125c897f} y y y
{9e8a0ef0-2512-4deb-95ac-e76781e7e617} y y y
{d6af9464-a43b-41c3-acb2-cacf525e3008} y y y
{2815d072-ab9a-401b-a018-5ea5da7bbc02} y y y
{e1912c7e-970e-4995-a15f-fe55bb89195d} y y y
{8bbe2f96-f53c-4c38-941c-f5ab09fe92e8} y y y

loop_
_publcif_info_exptl_table_extra_item
sin_theta_over_lambda_max

loop_
_publcif_info_tables.block_id
_publcif_info_tables.reference_item
{e6e66f9a-2d9c-4520-a5e5-afc88f9dafd0} '_publcif_info_datablock.publ_exptl'

loop_
_publcif_info_cif.paper_type
EX
